data_1557483
loop_
_publ_author_name
'Ranjan, Subham'
'Devarapalli, Ramesh'
'Kundu, Sudeshna'
'Saha, Subhankar'
'Deolka, Shubham'
'Vangala, Venu R.'
'Reddy, C. Malla'

_publ_section_title
;
 Isomorphism: `molecular similarity to crystal structure similarity' in
 multicomponent forms of analgesic drugs tolfenamic and mefenamic acid
;
_journal_issue 2
_journal_name_full IUCrJ
_journal_page_first 173
_journal_page_last 183
_journal_paper_doi 10.1107/S205225251901604X
_journal_volume 7
_journal_year 2020
_chemical_formula_moiety 'C14 H12 Cl N O2, C14 H11 Cl N O2, C7 H11 N2'
_chemical_formula_sum 'C35 H34 Cl2 N4 O4'
_chemical_formula_weight 645.56
_space_group_crystal_system triclinic
_space_group_IT_number 2
_space_group_name_Hall '-P 1'
_space_group_name_H-M_alt 'P -1'
_atom_sites_solution_hydrogens mixed
_atom_sites_solution_primary dual
_audit_creation_date 2019-10-10
_audit_creation_method
;
Olex2 1.3
(compiled 2019.09.11 svn.r3662 for OlexSys, GUI svn.r5938)
;
_cell_angle_alpha 106.966(6)
_cell_angle_beta 105.782(6)
_cell_angle_gamma 103.324(5)
_cell_formula_units_Z 2
_cell_length_a 10.8864(7)
_cell_length_b 12.2705(7)
_cell_length_c 13.7811(10)
_cell_measurement_reflns_used 2351
_cell_measurement_temperature 293(2)
_cell_measurement_theta_max 26.3500
_cell_measurement_theta_min 3.9140
_cell_volume 1595.5(2)
_computing_cell_refinement
;
CrysAlisPro, Agilent Technologies,
Version 1.171.37.33c (release 11-04-2014 CrysAlis171 .NET)
(compiled Apr 11 2014,15:12:41)
;
_computing_data_collection
;
CrysAlisPro, Agilent Technologies,
Version 1.171.37.33c (release 11-04-2014 CrysAlis171 .NET)
(compiled Apr 11 2014,15:12:41)
;
_computing_data_reduction
;
CrysAlisPro, Agilent Technologies,
Version 1.171.37.33c (release 11-04-2014 CrysAlis171 .NET)
(compiled Apr 11 2014,15:12:41)
;
_computing_molecular_graphics 'Olex2 1.3 (Dolomanov et al., 2009)'
_computing_publication_material 'Olex2 1.3 (Dolomanov et al., 2009)'
_computing_structure_refinement 'ShelXL 2018/3 (Sheldrick, 2015)'
_computing_structure_solution 'SHELXT 2014/4 (Sheldrick, 2014)'
_diffrn_ambient_temperature 293(2)
_diffrn_detector 'CCD plate'
_diffrn_detector_area_resol_mean 7.9580
_diffrn_detector_type Eos
_diffrn_measured_fraction_theta_full 0.987
_diffrn_measured_fraction_theta_max 0.987
_diffrn_measurement_details
;
#__ type_ start__ end____ width___ exp.time_
  1 omega  -87.00  -61.00   1.0000   45.0000
omega____ theta____ kappa____ phi______ frames
    -      -29.5717  178.0000   30.0000 26

#__ type_ start__ end____ width___ exp.time_
  2 omega   39.00  111.00   1.0000   45.0000
omega____ theta____ kappa____ phi______ frames
    -       30.9779  178.0000  -60.0000 72

#__ type_ start__ end____ width___ exp.time_
  3 omega  -20.00   85.00   1.0000   45.0000
omega____ theta____ kappa____ phi______ frames
    -       30.9779  -99.0000    0.0000 105

#__ type_ start__ end____ width___ exp.time_
  4 omega  -20.00   49.00   1.0000   45.0000
omega____ theta____ kappa____ phi______ frames
    -       30.9779  -99.0000  -60.0000 69

#__ type_ start__ end____ width___ exp.time_
  5 omega  -55.00  127.00   1.0000   45.0000
omega____ theta____ kappa____ phi______ frames
    -       30.9779  -19.0000    0.0000 182
;
_diffrn_measurement_device 'four-circle diffractometer'
_diffrn_measurement_device_type 'SuperNova, Dual, Cu at zero, Eos'
_diffrn_measurement_method '\w scans'
_diffrn_orient_matrix_UB_11 0.0370971000
_diffrn_orient_matrix_UB_12 0.0009268000
_diffrn_orient_matrix_UB_13 -0.0350149000
_diffrn_orient_matrix_UB_21 0.0121346000
_diffrn_orient_matrix_UB_22 0.0629540000
_diffrn_orient_matrix_UB_23 0.0141477000
_diffrn_orient_matrix_UB_31 0.0603936000
_diffrn_orient_matrix_UB_32 0.0125219000
_diffrn_orient_matrix_UB_33 0.0437821000
_diffrn_radiation_monochromator mirror
_diffrn_radiation_probe x-ray
_diffrn_radiation_type 'Mo K\a'
_diffrn_radiation_wavelength 0.71073
_diffrn_reflns_av_R_equivalents 0.0223
_diffrn_reflns_av_unetI/netI 0.0451
_diffrn_reflns_Laue_measured_fraction_full 0.987
_diffrn_reflns_Laue_measured_fraction_max 0.987
_diffrn_reflns_limit_h_max 12
_diffrn_reflns_limit_h_min -12
_diffrn_reflns_limit_k_max 14
_diffrn_reflns_limit_k_min -14
_diffrn_reflns_limit_l_max 16
_diffrn_reflns_limit_l_min -16
_diffrn_reflns_number 8477
_diffrn_reflns_point_group_measured_fraction_full 0.987
_diffrn_reflns_point_group_measured_fraction_max 0.987
_diffrn_reflns_theta_full 25.027
_diffrn_reflns_theta_max 25.027
_diffrn_reflns_theta_min 3.916
_diffrn_source 'SuperNova (Mo) X-ray Source'
_exptl_absorpt_coefficient_mu 0.249
_exptl_absorpt_correction_T_max 1.00000
_exptl_absorpt_correction_T_min 0.73906
_exptl_absorpt_correction_type multi-scan
_exptl_absorpt_process_details
;
CrysAlisPro, Agilent Technologies,
Version 1.171.37.33c (release 11-04-2014 CrysAlis171 .NET)
(compiled Apr 11 2014,15:12:41)
Empirical absorption correction using spherical harmonics,
 implemented in SCALE3 ABSPACK scaling algorithm.
;
_exptl_crystal_colour colourless
_exptl_crystal_colour_primary colourless
_exptl_crystal_density_diffrn 1.344
_exptl_crystal_description block
_exptl_crystal_F_000 676
_exptl_crystal_size_max 0.34
_exptl_crystal_size_mid 0.28
_exptl_crystal_size_min 0.1
_refine_diff_density_max 0.362
_refine_diff_density_min -0.163
_refine_diff_density_rms 0.040
_refine_ls_extinction_method none
_refine_ls_goodness_of_fit_ref 1.058
_refine_ls_hydrogen_treatment constr
_refine_ls_matrix_type full
_refine_ls_number_parameters 582
_refine_ls_number_reflns 5577
_refine_ls_number_restraints 6
_refine_ls_restrained_S_all 1.058
_refine_ls_R_factor_all 0.1060
_refine_ls_R_factor_gt 0.0755
_refine_ls_shift/su_max 0.001
_refine_ls_shift/su_mean 0.000
_refine_ls_structure_factor_coef Fsqd
_refine_ls_weighting_details 'w=1/[\s^2^(Fo^2^)+(0.0721P)^2^+1.2105P] where P=(Fo^2^+2Fc^2^)/3'
_refine_ls_weighting_scheme calc
_refine_ls_wR_factor_gt 0.1831
_refine_ls_wR_factor_ref 0.2038
_reflns_Friedel_coverage 0.000
_reflns_number_gt 3784
_reflns_number_total 5577
_reflns_threshold_expression 'I > 2\s(I)'
_cod_data_source_file ed5019.cif
_cod_data_source_block tfa-dmap_2-1
_cod_original_cell_volume 1595.53(19)
_cod_database_code 1557483
_shelx_shelxl_version_number 2018/3
_chemical_oxdiff_formula 'C H N O'
_shelx_space_group_comment
;
The symmetry employed for this shelxl refinement is uniquely defined
by the following loop, which should always be used as a source of
symmetry information in preference to the above space-group names.
They are only intended as comments.
;
_shelx_estimated_absorpt_t_max 0.976
_shelx_estimated_absorpt_t_min 0.920
_reflns_odcompleteness_completeness 98.74
_reflns_odcompleteness_iscentric 1
_reflns_odcompleteness_theta 26.32
_olex2_refinement_description
;
1. Fixed Uiso
 At 1.2 times of:
  All C(H) groups, All N(H) groups
 At 1.5 times of:
  All C(H,H,H) groups, All O(H) groups
2. Restrained distances
 N5-H5 = N2-H2 = N4-H4A = N6-H6A = N1-H1
 0.87 with sigma of 0.02
 O3-H3
 0.82 with sigma of 0.02
3. Uiso/Uaniso restraints and constraints
Uanis(C49) = Uanis(C10)
Uanis(C47) = Uanis(C25)
4. Others
 Sof(Cl3)=Sof(Cl4)=Sof(N5)=Sof(H5)=Sof(C43)=Sof(H43)=Sof(C40)=Sof(C42)=
 Sof(C46)=Sof(C41)=Sof(H41)=Sof(C48)=Sof(H48A)=Sof(H48B)=Sof(H48C)=Sof(C39)=
 Sof(C44)=Sof(H44)=Sof(C36)=Sof(H36)=Sof(C47)=Sof(H47)=Sof(C37)=Sof(H37A)=
 Sof(H37B)=Sof(H37C)=Sof(C49)=Sof(C38)=Sof(H38)=Sof(C45)=1-FVAR(1)
 Sof(Cl2)=Sof(N2)=Sof(H2)=Sof(C22)=Sof(C23)=Sof(C24)=Sof(C25)=Sof(H25)=
 Sof(C26)=Sof(H26)=Sof(C27)=Sof(H27)=Sof(C28)=Sof(H28A)=Sof(H28B)=Sof(H28C)=
 Sof(Cl1)=Sof(C8)=Sof(C9)=Sof(C10)=Sof(C11)=Sof(H11)=Sof(C12)=Sof(H12)=Sof(C13)=
 Sof(H13)=Sof(C14)=Sof(H14A)=Sof(H14B)=Sof(H14C)=FVAR(1)
 Sof(N6)=Sof(H6A)=1-FVAR(2)
 Sof(N1)=Sof(H1)=FVAR(2)
5.a Fixed occupancy and ADP/Uiso:
 H3, H2, H1, H4A, H5, H6A
5.b Aromatic/amide H refined with riding coordinates:
 C17(H17), C18(H18), C19(H19), C20(H20), C25(H25), C26(H26), C27(H27), C3(H3A),
  C4(H4), C5(H5A), C6(H6), C11(H11), C12(H12), C13(H13), C30(H30), C31(H31),
 C32(H32), C33(H33), C43(H43), C41(H41), C44(H44), C36(H36), C47(H47), C38(H38)
5.c Idealised Me refined as rotating group:
 C28(H28A,H28B,H28C), C14(H14A,H14B,H14C), C34(H34A,H34B,H34C), C35(H35A,H35B,
 H35C), C48(H48A,H48B,H48C), C37(H37A,H37B,H37C)
;
_olex2_submission_special_instructions 'No special instructions were received'

loop_
_space_group_symop_operation_xyz
'x, y, z'
'-x, -y, -z'

loop_
_atom_site_label
_atom_site_type_symbol
_atom_site_fract_x
_atom_site_fract_y
_atom_site_fract_z
_atom_site_U_iso_or_equiv
_atom_site_adp_type
_atom_site_occupancy
_atom_site_site_symmetry_order
_atom_site_calc_flag
_atom_site_refinement_flags_posn
_atom_site_refinement_flags_adp
_atom_site_refinement_flags_occupancy
_atom_site_disorder_assembly
_atom_site_disorder_group
O3 O 0.7045(3) 0.5557(2) 0.3362(2) 0.0732(8) Uani 1 1 d D . . . .
H3 H 0.734(4) 0.527(4) 0.288(3) 0.110 Uiso 1 1 d D U . . .
O4 O 0.9145(2) 0.6754(2) 0.43924(19) 0.0674(8) Uani 1 1 d . . . . .
C15 C 0.7934(3) 0.6449(3) 0.4225(2) 0.0440(7) Uani 1 1 d . . . . .
C16 C 0.7347(3) 0.7074(3) 0.4980(2) 0.0408(7) Uani 1 1 d . . . . .
C17 C 0.5967(3) 0.6647(3) 0.4740(3) 0.0596(10) Uani 1 1 d . . . . .
H17 H 0.543534 0.596317 0.411450 0.071 Uiso 1 1 calc R U . . .
C18 C 0.5349(4) 0.7191(4) 0.5386(3) 0.0704(11) Uani 1 1 d . . . . .
H18 H 0.441618 0.688630 0.520008 0.084 Uiso 1 1 calc R U . . .
C19 C 0.6134(4) 0.8193(3) 0.6312(3) 0.0612(10) Uani 1 1 d . . . . .
H19 H 0.572905 0.856993 0.675923 0.073 Uiso 1 1 calc R U . . .
C20 C 0.7501(3) 0.8643(3) 0.6585(3) 0.0556(9) Uani 1 1 d . . . . .
H20 H 0.801141 0.932604 0.721705 0.067 Uiso 1 1 calc R U . . .
C21 C 0.8157(3) 0.8099(3) 0.5934(2) 0.0461(8) Uani 1 1 d . . . . .
Cl2 Cl 1.2336(2) 1.09870(18) 1.02376(13) 0.0932(7) Uani 0.649(3) 1 d . . P A 1
N2 N 0.9517(15) 0.8672(10) 0.6149(11) 0.050(2) Uani 0.649(3) 1 d D . P A 1
H2 H 0.984(6) 0.830(5) 0.569(4) 0.060 Uiso 0.6493 1 d D U P A 1
C22 C 1.0366(8) 0.9765(10) 0.7025(7) 0.0450(18) Uani 0.649(3) 1 d . . P A 1
C23 C 1.0834(8) 0.9790(7) 0.8070(9) 0.0486(19) Uani 0.649(3) 1 d . . P A 1
C24 C 1.1683(7) 1.0867(7) 0.8890(6) 0.0543(18) Uani 0.649(3) 1 d . . P A 1
C25 C 1.2073(9) 1.1928(8) 0.8708(7) 0.057(2) Uani 0.649(3) 1 d . . P A 1
H25 H 1.264863 1.264789 0.928127 0.069 Uiso 0.649(3) 1 calc R U P A 1
C26 C 1.1597(6) 1.1895(5) 0.7672(5) 0.0628(15) Uani 0.649(3) 1 d . . P A 1
H26 H 1.185026 1.258885 0.752485 0.075 Uiso 0.649(3) 1 calc R U P A 1
C27 C 1.0728(15) 1.0809(14) 0.6842(10) 0.062(3) Uani 0.649(3) 1 d . . P A 1
H27 H 1.038083 1.078874 0.613906 0.074 Uiso 0.649(3) 1 calc R U P A 1
C28 C 1.0462(18) 0.8689(10) 0.8329(15) 0.069(3) Uani 0.649(3) 1 d . . P A 1
H28A H 0.974486 0.869169 0.860902 0.104 Uiso 0.649(3) 1 calc R U P A 1
H28B H 1.123780 0.868851 0.886598 0.104 Uiso 0.649(3) 1 calc R U P A 1
H28C H 1.016298 0.797897 0.768018 0.104 Uiso 0.649(3) 1 calc R U P A 1
O1 O 0.5692(3) 0.3446(2) 0.0652(2) 0.0746(8) Uani 1 1 d . . . . .
O2 O 0.7762(3) 0.4448(2) 0.18603(19) 0.0722(8) Uani 1 1 d . . . . .
C1 C 0.6942(3) 0.3682(3) 0.0957(2) 0.0456(8) Uani 1 1 d . . . . .
C2 C 0.7517(3) 0.3009(3) 0.0204(2) 0.0400(7) Uani 1 1 d . . . . .
C3 C 0.8901(3) 0.3405(3) 0.0459(3) 0.0546(9) Uani 1 1 d . . . . .
H3A H 0.943519 0.406808 0.110092 0.066 Uiso 1 1 calc R U . . .
C4 C 0.9531(4) 0.2873(3) -0.0185(3) 0.0628(10) Uani 1 1 d . . . . .
H4 H 1.046539 0.317765 0.000686 0.075 Uiso 1 1 calc R U . . .
C5 C 0.8744(3) 0.1877(3) -0.1122(3) 0.0562(9) Uani 1 1 d . . . . .
H5A H 0.915225 0.149282 -0.156264 0.067 Uiso 1 1 calc R U . . .
C6 C 0.7378(3) 0.1446(3) -0.1412(3) 0.0562(9) Uani 1 1 d . . . . .
H6 H 0.686560 0.077481 -0.205284 0.067 Uiso 1 1 calc R U . . .
C7 C 0.6718(3) 0.1996(3) -0.0762(3) 0.0498(8) Uani 1 1 d . . . . .
Cl1 Cl 0.2722(3) -0.0683(2) -0.51096(16) 0.1248(10) Uani 0.649(3) 1 d . . P A 1
N1 N 0.5348(11) 0.143(3) -0.099(2) 0.057(5) Uani 0.67(12) 1 d D . P A 1
H1 H 0.502(6) 0.183(5) -0.056(4) 0.068 Uiso 0.6702 1 d D U P A 1
C8 C 0.4504(8) 0.0381(11) -0.1895(7) 0.0464(17) Uani 0.649(3) 1 d . . P A 1
C9 C 0.4091(7) 0.0400(7) -0.2931(10) 0.0509(17) Uani 0.649(3) 1 d . . P A 1
C10 C 0.3240(8) -0.0671(11) -0.3766(8) 0.059(2) Uani 0.649(3) 1 d . . P A 1
C11 C 0.2774(7) -0.1731(7) -0.3673(8) 0.067(2) Uani 0.649(3) 1 d . . P A 1
H11 H 0.220110 -0.242313 -0.427795 0.081 Uiso 0.649(3) 1 calc R U P A 1
C12 C 0.3181(6) -0.1754(5) -0.2639(6) 0.0698(17) Uani 0.649(3) 1 d . . P A 1
H12 H 0.288415 -0.246412 -0.252574 0.084 Uiso 0.649(3) 1 calc R U P A 1
C13 C 0.4030(14) -0.0706(13) -0.1787(10) 0.063(3) Uani 0.649(3) 1 d . . P A 1
H13 H 0.430594 -0.072543 -0.109343 0.076 Uiso 0.649(3) 1 calc R U P A 1
C14 C 0.4575(15) 0.1532(12) -0.3122(14) 0.088(4) Uani 0.649(3) 1 d . . P A 1
H14A H 0.493414 0.221567 -0.244409 0.131 Uiso 0.649(3) 1 calc R U P A 1
H14B H 0.383199 0.161804 -0.362363 0.131 Uiso 0.649(3) 1 calc R U P A 1
H14C H 0.527145 0.149114 -0.342070 0.131 Uiso 0.649(3) 1 calc R U P A 1
N3 N 0.1498(3) 0.5440(3) 0.2998(2) 0.0554(8) Uani 1 1 d . . . . .
N4 N 0.4116(3) 0.4344(3) 0.1599(2) 0.0587(8) Uani 1 1 d D . . . .
H4A H 0.473(3) 0.424(3) 0.130(3) 0.070 Uiso 1 1 d D U . . .
C29 C 0.2361(3) 0.5067(3) 0.2530(2) 0.0424(7) Uani 1 1 d . . . . .
C30 C 0.2875(3) 0.4180(3) 0.2729(3) 0.0552(9) Uani 1 1 d . . . . .
H30 H 0.262195 0.381732 0.318281 0.066 Uiso 1 1 calc R U . . .
C31 C 0.3756(3) 0.3842(3) 0.2253(3) 0.0524(8) Uani 1 1 d . . . . .
H31 H 0.410240 0.325487 0.239257 0.063 Uiso 1 1 calc R U . . .
C32 C 0.3635(4) 0.5178(3) 0.1367(3) 0.0560(9) Uani 1 1 d . . . . .
H32 H 0.390611 0.551484 0.090392 0.067 Uiso 1 1 calc R U . . .
C33 C 0.2739(4) 0.5543(3) 0.1810(3) 0.0582(9) Uani 1 1 d . . . . .
H33 H 0.238411 0.610882 0.162877 0.070 Uiso 1 1 calc R U . . .
C34 C 0.1056(4) 0.4910(3) 0.3696(3) 0.0640(10) Uani 1 1 d . . . . .
H34A H 0.059159 0.405675 0.330065 0.096 Uiso 1 1 calc R U . . .
H34B H 0.045221 0.527767 0.394500 0.096 Uiso 1 1 calc R U . . .
H34C H 0.182746 0.503992 0.431143 0.096 Uiso 1 1 calc R U . . .
C35 C 0.1013(4) 0.6377(3) 0.2806(3) 0.0649(10) Uani 1 1 d . . . . .
H35A H 0.176921 0.707554 0.297332 0.097 Uiso 1 1 calc R U . . .
H35B H 0.050753 0.658695 0.326064 0.097 Uiso 1 1 calc R U . . .
H35C H 0.043879 0.609566 0.205476 0.097 Uiso 1 1 calc R U . . .
Cl3 Cl 1.2458(4) 1.2882(3) 0.8528(3) 0.0871(12) Uani 0.351(3) 1 d . . P A 2
Cl4 Cl 0.2443(4) -0.2714(3) -0.3480(3) 0.1012(14) Uani 0.351(3) 1 d . . P A 2
N5 N 0.954(3) 0.8354(19) 0.6365(19) 0.049(4) Uani 0.351(3) 1 d D . P A 2
H5 H 0.988(11) 0.797(9) 0.592(7) 0.059 Uiso 0.3507 1 d D U P A 2
N6 N 0.532(2) 0.179(6) -0.127(5) 0.052(12) Uani 0.33(12) 1 d D . P A 2
H6A H 0.490(11) 0.211(10) -0.086(8) 0.063 Uiso 0.3298 1 d D U P A 2
C43 C 1.1551(15) 1.0061(13) 0.9342(10) 0.089(4) Uani 0.351(3) 1 d . . P A 2
H43 H 1.172949 0.989972 0.997541 0.107 Uiso 0.351(3) 1 calc R U P A 2
C40 C 0.3973(14) -0.034(2) -0.2336(10) 0.049(3) Uani 0.351(3) 1 d . . P A 2
C42 C 1.0916(13) 1.0504(18) 0.7415(9) 0.045(3) Uani 0.351(3) 1 d . . P A 2
C46 C 1.0406(15) 0.9357(14) 0.7357(16) 0.043(3) Uani 0.351(3) 1 d . . P A 2
C41 C 0.3324(16) 0.0183(18) -0.4205(10) 0.099(5) Uani 0.351(3) 1 d . . P A 2
H41 H 0.310808 0.035990 -0.482955 0.119 Uiso 0.351(3) 1 calc R U P A 2
C48 C 1.063(4) 1.076(3) 0.6420(17) 0.076(7) Uani 0.351(3) 1 d . . P A 2
H48A H 0.985047 1.012306 0.585171 0.114 Uiso 0.351(3) 1 calc R U P A 2
H48B H 1.139654 1.082513 0.619801 0.114 Uiso 0.351(3) 1 calc R U P A 2
H48C H 1.044963 1.151407 0.655739 0.114 Uiso 0.351(3) 1 calc R U P A 2
C39 C 1.1789(16) 1.1416(14) 0.8410(14) 0.053(4) Uani 0.351(3) 1 d . . P A 2
C44 C 0.414(3) 0.107(3) -0.3205(19) 0.075(7) Uani 0.351(3) 1 d . . P A 2
H44 H 0.447589 0.186411 -0.314167 0.090 Uiso 0.351(3) 1 calc R U P A 2
C36 C 1.074(3) 0.920(2) 0.8320(19) 0.073(8) Uani 0.351(3) 1 d . . P A 2
H36 H 1.037025 0.841944 0.828643 0.088 Uiso 0.351(3) 1 calc R U P A 2
C47 C 1.2068(14) 1.1176(13) 0.9321(12) 0.057(2) Uani 0.351(3) 1 d . . P A 2
H47 H 1.264522 1.180557 0.997449 0.069 Uiso 0.351(3) 1 calc R U P A 2
C37 C 0.433(3) -0.066(3) -0.1365(17) 0.075(6) Uani 0.351(3) 1 d . . P A 2
H37A H 0.466180 -0.133027 -0.152005 0.112 Uiso 0.351(3) 1 calc R U P A 2
H37B H 0.354531 -0.088417 -0.118328 0.112 Uiso 0.351(3) 1 calc R U P A 2
H37C H 0.502571 0.002079 -0.076238 0.112 Uiso 0.351(3) 1 calc R U P A 2
C49 C 0.3114(15) -0.1272(16) -0.3334(14) 0.059(2) Uani 0.351(3) 1 d . . P A 2
C38 C 0.285(2) -0.094(3) -0.4246(12) 0.074(5) Uani 0.351(3) 1 d . . P A 2
H38 H 0.230488 -0.154689 -0.492300 0.089 Uiso 0.351(3) 1 calc R U P A 2
C45 C 0.4478(15) 0.0779(15) -0.2287(18) 0.047(3) Uani 0.351(3) 1 d . . P A 2

loop_
_atom_site_aniso_label
_atom_site_aniso_U_11
_atom_site_aniso_U_22
_atom_site_aniso_U_33
_atom_site_aniso_U_23
_atom_site_aniso_U_13
_atom_site_aniso_U_12
O3 0.0574(16) 0.0682(17) 0.0547(15) -0.0193(13) 0.0184(13) 0.0090(13)
O4 0.0502(16) 0.0702(17) 0.0564(14) -0.0090(12) 0.0238(12) 0.0126(12)
C15 0.049(2) 0.0402(17) 0.0345(16) 0.0053(13) 0.0127(14) 0.0141(14)
C16 0.0419(18) 0.0398(16) 0.0365(15) 0.0089(13) 0.0133(13) 0.0145(13)
C17 0.045(2) 0.054(2) 0.0512(19) -0.0051(16) 0.0094(16) 0.0083(16)
C18 0.040(2) 0.074(3) 0.072(2) -0.002(2) 0.0216(19) 0.0127(18)
C19 0.052(2) 0.059(2) 0.064(2) 0.0030(18) 0.0259(18) 0.0225(17)
C20 0.047(2) 0.0452(19) 0.0540(19) -0.0048(15) 0.0161(16) 0.0123(15)
C21 0.0420(18) 0.0426(17) 0.0439(17) 0.0035(14) 0.0127(15) 0.0171(14)
Cl2 0.1077(15) 0.0915(13) 0.0458(9) 0.0146(8) -0.0012(9) 0.0215(11)
N2 0.042(3) 0.039(6) 0.050(5) -0.004(3) 0.016(3) 0.009(4)
C22 0.034(3) 0.043(5) 0.045(5) 0.005(4) 0.009(3) 0.010(4)
C23 0.049(4) 0.046(5) 0.058(6) 0.022(5) 0.023(4) 0.023(4)
C24 0.046(4) 0.048(4) 0.045(5) 0.000(3) 0.005(3) 0.008(3)
C25 0.047(4) 0.047(5) 0.049(5) -0.004(3) 0.007(3) 0.008(4)
C26 0.063(4) 0.051(3) 0.068(4) 0.020(3) 0.023(3) 0.009(3)
C27 0.064(6) 0.059(5) 0.051(8) 0.006(7) 0.023(7) 0.017(4)
C28 0.073(8) 0.055(7) 0.065(5) 0.020(6) 0.013(5) 0.015(6)
O1 0.0528(16) 0.0800(18) 0.0647(16) -0.0130(13) 0.0262(13) 0.0222(13)
O2 0.0645(16) 0.0676(17) 0.0503(14) -0.0147(13) 0.0185(13) 0.0125(13)
C1 0.053(2) 0.0383(17) 0.0390(17) 0.0048(14) 0.0186(15) 0.0149(15)
C2 0.0449(18) 0.0373(16) 0.0344(15) 0.0071(13) 0.0128(13) 0.0181(14)
C3 0.046(2) 0.050(2) 0.0425(17) -0.0049(15) 0.0085(15) 0.0098(15)
C4 0.0395(19) 0.068(2) 0.060(2) 0.0012(18) 0.0161(17) 0.0131(17)
C5 0.050(2) 0.056(2) 0.055(2) 0.0032(17) 0.0227(17) 0.0245(17)
C6 0.046(2) 0.0456(19) 0.0514(19) -0.0104(15) 0.0112(16) 0.0138(15)
C7 0.0437(19) 0.0428(18) 0.0489(18) -0.0005(14) 0.0151(15) 0.0149(15)
Cl1 0.141(2) 0.1242(19) 0.0567(12) 0.0244(12) -0.0151(12) 0.0256(15)
N1 0.043(3) 0.048(8) 0.054(6) -0.009(6) 0.017(3) 0.009(3)
C8 0.035(4) 0.045(5) 0.047(5) 0.002(5) 0.018(4) 0.009(3)
C9 0.043(4) 0.054(5) 0.052(5) 0.021(5) 0.009(4) 0.018(3)
C10 0.049(4) 0.058(6) 0.048(6) 0.004(4) 0.004(4) 0.018(4)
C11 0.042(4) 0.060(5) 0.063(5) -0.010(4) 0.010(4) 0.005(3)
C12 0.070(4) 0.047(4) 0.082(5) 0.020(4) 0.028(4) 0.005(3)
C13 0.063(7) 0.064(5) 0.054(8) 0.013(7) 0.021(6) 0.014(5)
C14 0.083(10) 0.064(7) 0.097(7) 0.037(5) 0.004(7) 0.018(6)
N3 0.0531(17) 0.0505(17) 0.0565(17) 0.0093(14) 0.0235(14) 0.0168(14)
N4 0.0522(18) 0.0561(18) 0.0548(17) 0.0009(15) 0.0227(15) 0.0172(15)
C29 0.0411(17) 0.0367(16) 0.0375(16) 0.0028(13) 0.0135(14) 0.0074(13)
C30 0.056(2) 0.053(2) 0.0528(19) 0.0147(16) 0.0201(17) 0.0171(17)
C31 0.054(2) 0.0478(19) 0.0488(19) 0.0100(16) 0.0195(17) 0.0162(16)
C32 0.064(2) 0.051(2) 0.054(2) 0.0149(16) 0.0279(18) 0.0182(18)
C33 0.067(2) 0.047(2) 0.064(2) 0.0167(17) 0.0300(19) 0.0207(17)
C34 0.071(3) 0.066(2) 0.059(2) 0.0179(19) 0.038(2) 0.0196(19)
C35 0.070(2) 0.050(2) 0.078(3) 0.0143(19) 0.036(2) 0.0269(19)
Cl3 0.093(2) 0.0461(18) 0.091(2) 0.0107(16) 0.0193(19) 0.0047(15)
Cl4 0.096(3) 0.048(2) 0.129(3) 0.0084(19) 0.042(2) 0.0006(17)
N5 0.047(6) 0.031(9) 0.049(10) -0.006(5) 0.013(7) 0.007(7)
N6 0.036(6) 0.042(14) 0.052(13) -0.012(10) 0.016(7) 0.004(6)
C43 0.118(12) 0.102(11) 0.054(7) 0.042(8) 0.035(8) 0.030(9)
C40 0.047(7) 0.066(10) 0.040(7) 0.023(9) 0.021(6) 0.023(7)
C42 0.042(7) 0.058(9) 0.028(6) 0.009(7) 0.010(5) 0.019(7)
C46 0.042(7) 0.048(9) 0.030(8) 0.001(7) 0.014(6) 0.014(6)
C41 0.116(12) 0.145(15) 0.042(8) 0.045(9) 0.015(8) 0.056(12)
C48 0.083(11) 0.072(11) 0.056(14) 0.015(13) 0.022(12) 0.011(8)
C39 0.048(8) 0.048(11) 0.045(10) -0.007(7) 0.016(7) 0.016(8)
C44 0.067(14) 0.10(2) 0.058(11) 0.034(14) 0.022(10) 0.025(14)
C36 0.063(13) 0.08(2) 0.047(10) 0.001(15) 0.000(8) 0.017(16)
C47 0.047(4) 0.047(5) 0.049(5) -0.004(3) 0.007(3) 0.008(4)
C37 0.078(16) 0.075(11) 0.055(12) 0.026(11) 0.017(10) 0.003(9)
C49 0.049(4) 0.058(6) 0.048(6) 0.004(4) 0.004(4) 0.018(4)
C38 0.085(13) 0.077(13) 0.038(11) 0.002(10) 0.011(8) 0.028(12)
C45 0.036(7) 0.056(10) 0.033(9) 0.004(8) 0.008(6) 0.008(6)

loop_
_atom_type_symbol
_atom_type_description
_atom_type_scat_dispersion_real
_atom_type_scat_dispersion_imag
_atom_type_scat_source
C C 0.0033 0.0016 'International Tables Vol C Tables 4.2.6.8 and 6.1.1.4'
H H 0.0000 0.0000 'International Tables Vol C Tables 4.2.6.8 and 6.1.1.4'
Cl Cl 0.1484 0.1585 'International Tables Vol C Tables 4.2.6.8 and 6.1.1.4'
N N 0.0061 0.0033 'International Tables Vol C Tables 4.2.6.8 and 6.1.1.4'
O O 0.0106 0.0060 'International Tables Vol C Tables 4.2.6.8 and 6.1.1.4'

loop_
_geom_angle_atom_site_label_1
_geom_angle_atom_site_label_2
_geom_angle_atom_site_label_3
_geom_angle
_geom_angle_site_symmetry_1
_geom_angle_site_symmetry_3
_geom_angle_publ_flag
C15 O3 H3 115(3) . . ?
O3 C15 C16 114.0(3) . . ?
O4 C15 O3 122.7(3) . . ?
O4 C15 C16 123.2(3) . . ?
C17 C16 C15 119.3(3) . . ?
C17 C16 C21 118.8(3) . . ?
C21 C16 C15 121.8(3) . . ?
C16 C17 H17 118.7 . . ?
C18 C17 C16 122.7(3) . . ?
C18 C17 H17 118.7 . . ?
C17 C18 H18 120.7 . . ?
C17 C18 C19 118.6(3) . . ?
C19 C18 H18 120.7 . . ?
C18 C19 H19 119.6 . . ?
C20 C19 C18 120.9(3) . . ?
C20 C19 H19 119.6 . . ?
C19 C20 H20 119.3 . . ?
C19 C20 C21 121.5(3) . . ?
C21 C20 H20 119.3 . . ?
C16 C21 C20 117.5(3) . . ?
N2 C21 C16 121.7(6) . . ?
N2 C21 C20 120.1(6) . . ?
N5 C21 C16 120.3(10) . . ?
N5 C21 C20 119.8(11) . . ?
C21 N2 H2 115(5) . . ?
C21 N2 C22 125.4(11) . . ?
C22 N2 H2 120(5) . . ?
C23 C22 N2 120.4(10) . . ?
C27 C22 N2 120.0(9) . . ?
C27 C22 C23 119.6(11) . . ?
C22 C23 C28 122.4(13) . . ?
C24 C23 C22 118.2(7) . . ?
C24 C23 C28 119.4(12) . . ?
C23 C24 Cl2 121.6(7) . . ?
C23 C24 C25 122.5(8) . . ?
C25 C24 Cl2 115.9(5) . . ?
C24 C25 H25 120.6 . . ?
C26 C25 C24 118.8(7) . . ?
C26 C25 H25 120.6 . . ?
C25 C26 H26 120.6 . . ?
C25 C26 C27 118.8(9) . . ?
C27 C26 H26 120.6 . . ?
C22 C27 C26 122.0(11) . . ?
C22 C27 H27 119.0 . . ?
C26 C27 H27 119.0 . . ?
C23 C28 H28A 109.5 . . ?
C23 C28 H28B 109.5 . . ?
C23 C28 H28C 109.5 . . ?
H28A C28 H28B 109.5 . . ?
H28A C28 H28C 109.5 . . ?
H28B C28 H28C 109.5 . . ?
O1 C1 O2 124.1(3) . . ?
O1 C1 C2 118.8(3) . . ?
O2 C1 C2 117.1(3) . . ?
C3 C2 C1 118.7(3) . . ?
C3 C2 C7 117.9(3) . . ?
C7 C2 C1 123.4(3) . . ?
C2 C3 H3A 118.2 . . ?
C4 C3 C2 123.5(3) . . ?
C4 C3 H3A 118.2 . . ?
C3 C4 H4 120.9 . . ?
C3 C4 C5 118.2(3) . . ?
C5 C4 H4 120.9 . . ?
C4 C5 H5A 119.6 . . ?
C6 C5 C4 120.9(3) . . ?
C6 C5 H5A 119.6 . . ?
C5 C6 H6 119.3 . . ?
C5 C6 C7 121.4(3) . . ?
C7 C6 H6 119.3 . . ?
C2 C7 C6 118.2(3) . . ?
C2 C7 N6 120.4(10) . . ?
C6 C7 N6 117.9(13) . . ?
N1 C7 C2 121.0(5) . . ?
N1 C7 C6 120.0(5) . . ?
C7 N1 H1 114(5) . . ?
C7 N1 C8 124.7(10) . . ?
C8 N1 H1 121(5) . . ?
C9 C8 N1 121(3) . . ?
C13 C8 N1 121(2) . . ?
C13 C8 C9 117.6(11) . . ?
C8 C9 C14 121.0(11) . . ?
C10 C9 C8 116.8(9) . . ?
C10 C9 C14 122.1(12) . . ?
C9 C10 Cl1 117.9(11) . . ?
C11 C10 Cl1 115.9(6) . . ?
C11 C10 C9 126.2(13) . . ?
C10 C11 H11 121.4 . . ?
C10 C11 C12 117.2(7) . . ?
C12 C11 H11 121.4 . . ?
C11 C12 H12 120.8 . . ?
C13 C12 C11 118.3(8) . . ?
C13 C12 H12 120.8 . . ?
C8 C13 H13 118.1 . . ?
C12 C13 C8 123.9(11) . . ?
C12 C13 H13 118.1 . . ?
C9 C14 H14A 109.5 . . ?
C9 C14 H14B 109.5 . . ?
C9 C14 H14C 109.5 . . ?
H14A C14 H14B 109.5 . . ?
H14A C14 H14C 109.5 . . ?
H14B C14 H14C 109.5 . . ?
C29 N3 C34 121.0(3) . . ?
C29 N3 C35 120.8(3) . . ?
C35 N3 C34 118.2(3) . . ?
C31 N4 H4A 127(3) . . ?
C31 N4 C32 121.8(3) . . ?
C32 N4 H4A 111(3) . . ?
N3 C29 C30 121.8(3) . . ?
N3 C29 C33 120.9(3) . . ?
C30 C29 C33 117.3(3) . . ?
C29 C30 H30 120.0 . . ?
C31 C30 C29 119.9(3) . . ?
C31 C30 H30 120.0 . . ?
N4 C31 C30 120.7(3) . . ?
N4 C31 H31 119.7 . . ?
C30 C31 H31 119.7 . . ?
N4 C32 H32 119.9 . . ?
N4 C32 C33 120.2(3) . . ?
C33 C32 H32 119.9 . . ?
C29 C33 H33 120.0 . . ?
C32 C33 C29 120.1(3) . . ?
C32 C33 H33 120.0 . . ?
N3 C34 H34A 109.5 . . ?
N3 C34 H34B 109.5 . . ?
N3 C34 H34C 109.5 . . ?
H34A C34 H34B 109.5 . . ?
H34A C34 H34C 109.5 . . ?
H34B C34 H34C 109.5 . . ?
N3 C35 H35A 109.5 . . ?
N3 C35 H35B 109.5 . . ?
N3 C35 H35C 109.5 . . ?
H35A C35 H35B 109.5 . . ?
H35A C35 H35C 109.5 . . ?
H35B C35 H35C 109.5 . . ?
C21 N5 H5 115(8) . . ?
C21 N5 C46 122(2) . . ?
C46 N5 H5 121(9) . . ?
C7 N6 H6A 118(9) . . ?
C7 N6 C45 122(2) . . ?
C45 N6 H6A 117(9) . . ?
C36 C43 H43 123.7 . . ?
C47 C43 H43 123.7 . . ?
C47 C43 C36 112.6(16) . . ?
C49 C40 C37 118(2) . . ?
C45 C40 C37 122(2) . . ?
C45 C40 C49 120.3(16) . . ?
C46 C42 C48 120(2) . . ?
C46 C42 C39 119.9(14) . . ?
C39 C42 C48 120(2) . . ?
C42 C46 N5 123.8(18) . . ?
C42 C46 C36 115.9(19) . . ?
C36 C46 N5 120.3(16) . . ?
C44 C41 H41 121.3 . . ?
C38 C41 H41 121.3 . . ?
C38 C41 C44 117.3(17) . . ?
C42 C48 H48A 109.5 . . ?
C42 C48 H48B 109.5 . . ?
C42 C48 H48C 109.5 . . ?
H48A C48 H48B 109.5 . . ?
H48A C48 H48C 109.5 . . ?
H48B C48 H48C 109.5 . . ?
C42 C39 Cl3 121.7(17) . . ?
C47 C39 Cl3 118.1(10) . . ?
C47 C39 C42 120.1(18) . . ?
C41 C44 H44 119.8 . . ?
C41 C44 C45 120(2) . . ?
C45 C44 H44 119.8 . . ?
C43 C36 H36 116.2 . . ?
C46 C36 C43 128(2) . . ?
C46 C36 H36 116.2 . . ?
C43 C47 H47 118.1 . . ?
C39 C47 C43 123.7(13) . . ?
C39 C47 H47 118.1 . . ?
C40 C37 H37A 109.5 . . ?
C40 C37 H37B 109.5 . . ?
C40 C37 H37C 109.5 . . ?
H37A C37 H37B 109.5 . . ?
H37A C37 H37C 109.5 . . ?
H37B C37 H37C 109.5 . . ?
C40 C49 Cl4 123.8(18) . . ?
C40 C49 C38 116(2) . . ?
C38 C49 Cl4 120.3(13) . . ?
C41 C38 C49 124.4(16) . . ?
C41 C38 H38 117.8 . . ?
C49 C38 H38 117.8 . . ?
C40 C45 N6 123(5) . . ?
C40 C45 C44 122(2) . . ?
C44 C45 N6 116(5) . . ?

loop_
_geom_bond_atom_site_label_1
_geom_bond_atom_site_label_2
_geom_bond_distance
_geom_bond_site_symmetry_2
_geom_bond_publ_flag
O3 H3 0.84(2) . ?
O3 C15 1.294(4) . ?
O4 C15 1.220(4) . ?
C15 C16 1.483(4) . ?
C16 C17 1.381(4) . ?
C16 C21 1.408(4) . ?
C17 H17 0.9300 . ?
C17 C18 1.369(5) . ?
C18 H18 0.9300 . ?
C18 C19 1.370(5) . ?
C19 H19 0.9300 . ?
C19 C20 1.362(5) . ?
C20 H20 0.9300 . ?
C20 C21 1.408(4) . ?
C21 N2 1.390(15) . ?
C21 N5 1.39(3) . ?
Cl2 C24 1.746(7) . ?
N2 H2 0.87(2) . ?
N2 C22 1.410(17) . ?
C22 C23 1.378(12) . ?
C22 C27 1.367(18) . ?
C23 C24 1.370(13) . ?
C23 C28 1.491(12) . ?
C24 C25 1.390(16) . ?
C25 H25 0.9300 . ?
C25 C26 1.365(12) . ?
C26 H26 0.9300 . ?
C26 C27 1.385(16) . ?
C27 H27 0.9300 . ?
C28 H28A 0.9600 . ?
C28 H28B 0.9600 . ?
C28 H28C 0.9600 . ?
O1 C1 1.245(4) . ?
O2 C1 1.248(4) . ?
C1 C2 1.496(4) . ?
C2 C3 1.380(4) . ?
C2 C7 1.408(4) . ?
C3 H3A 0.9300 . ?
C3 C4 1.373(5) . ?
C4 H4 0.9300 . ?
C4 C5 1.375(4) . ?
C5 H5A 0.9300 . ?
C5 C6 1.357(4) . ?
C6 H6 0.9300 . ?
C6 C7 1.412(4) . ?
C7 N1 1.395(18) . ?
C7 N6 1.42(4) . ?
Cl1 C10 1.778(12) . ?
N1 H1 0.86(2) . ?
N1 C8 1.398(16) . ?
C8 C9 1.383(12) . ?
C8 C13 1.382(18) . ?
C9 C10 1.374(13) . ?
C9 C14 1.493(15) . ?
C10 C11 1.34(2) . ?
C11 H11 0.9300 . ?
C11 C12 1.383(13) . ?
C12 H12 0.9300 . ?
C12 C13 1.366(15) . ?
C13 H13 0.9300 . ?
C14 H14A 0.9600 . ?
C14 H14B 0.9600 . ?
C14 H14C 0.9600 . ?
N3 C29 1.366(4) . ?
N3 C34 1.434(4) . ?
N3 C35 1.431(4) . ?
N4 H4A 0.884(19) . ?
N4 C31 1.323(5) . ?
N4 C32 1.331(5) . ?
C29 C30 1.394(4) . ?
C29 C33 1.395(4) . ?
C30 H30 0.9300 . ?
C30 C31 1.374(5) . ?
C31 H31 0.9300 . ?
C32 H32 0.9300 . ?
C32 C33 1.375(5) . ?
C33 H33 0.9300 . ?
C34 H34A 0.9600 . ?
C34 H34B 0.9600 . ?
C34 H34C 0.9600 . ?
C35 H35A 0.9600 . ?
C35 H35B 0.9600 . ?
C35 H35C 0.9600 . ?
Cl3 C39 1.719(18) . ?
Cl4 C49 1.68(2) . ?
N5 H5 0.87(2) . ?
N5 C46 1.43(3) . ?
N6 H6A 0.87(2) . ?
N6 C45 1.46(3) . ?
C43 H43 0.9300 . ?
C43 C36 1.38(3) . ?
C43 C47 1.37(2) . ?
C40 C37 1.48(2) . ?
C40 C49 1.40(2) . ?
C40 C45 1.33(2) . ?
C42 C46 1.36(2) . ?
C42 C48 1.47(2) . ?
C42 C39 1.39(2) . ?
C46 C36 1.36(3) . ?
C41 H41 0.9300 . ?
C41 C44 1.37(3) . ?
C41 C38 1.34(3) . ?
C48 H48A 0.9600 . ?
C48 H48B 0.9600 . ?
C48 H48C 0.9600 . ?
C39 C47 1.34(3) . ?
C44 H44 0.9300 . ?
C44 C45 1.39(3) . ?
C36 H36 0.9300 . ?
C47 H47 0.9300 . ?
C37 H37A 0.9600 . ?
C37 H37B 0.9600 . ?
C37 H37C 0.9600 . ?
C49 C38 1.41(4) . ?
C38 H38 0.9300 . ?

loop_
_geom_torsion_atom_site_label_1
_geom_torsion_atom_site_label_2
_geom_torsion_atom_site_label_3
_geom_torsion_atom_site_label_4
_geom_torsion
_geom_torsion_site_symmetry_1
_geom_torsion_site_symmetry_2
_geom_torsion_site_symmetry_3
_geom_torsion_site_symmetry_4
_geom_torsion_publ_flag
O3 C15 C16 C17 2.6(5) . . . . ?
O3 C15 C16 C21 -176.9(3) . . . . ?
O4 C15 C16 C17 -178.3(3) . . . . ?
O4 C15 C16 C21 2.2(5) . . . . ?
C15 C16 C17 C18 -178.7(4) . . . . ?
C15 C16 C21 C20 178.7(3) . . . . ?
C15 C16 C21 N2 8.3(6) . . . . ?
C15 C16 C21 N5 -18.7(10) . . . . ?
C16 C17 C18 C19 -0.5(7) . . . . ?
C16 C21 N2 C22 173.5(8) . . . . ?
C16 C21 N5 C46 -177.4(13) . . . . ?
C17 C16 C21 C20 -0.8(5) . . . . ?
C17 C16 C21 N2 -171.2(5) . . . . ?
C17 C16 C21 N5 161.8(9) . . . . ?
C17 C18 C19 C20 0.2(6) . . . . ?
C18 C19 C20 C21 -0.2(6) . . . . ?
C19 C20 C21 C16 0.5(5) . . . . ?
C19 C20 C21 N2 171.1(5) . . . . ?
C19 C20 C21 N5 -162.2(8) . . . . ?
C20 C21 N2 C22 3.3(12) . . . . ?
C20 C21 N5 C46 -15.2(19) . . . . ?
C21 C16 C17 C18 0.8(6) . . . . ?
C21 N2 C22 C23 74.1(11) . . . . ?
C21 N2 C22 C27 -105.8(12) . . . . ?
C21 N5 C46 C42 -84(2) . . . . ?
C21 N5 C46 C36 95(2) . . . . ?
Cl2 C24 C25 C26 -180.0(5) . . . . ?
N2 C22 C23 C24 178.4(9) . . . . ?
N2 C22 C23 C28 -0.8(17) . . . . ?
N2 C22 C27 C26 -177.8(11) . . . . ?
C22 C23 C24 Cl2 -179.6(6) . . . . ?
C22 C23 C24 C25 0.6(12) . . . . ?
C23 C22 C27 C26 2.3(16) . . . . ?
C23 C24 C25 C26 -0.2(14) . . . . ?
C24 C25 C26 C27 0.8(13) . . . . ?
C25 C26 C27 C22 -1.9(16) . . . . ?
C27 C22 C23 C24 -1.7(12) . . . . ?
C27 C22 C23 C28 179.1(13) . . . . ?
C28 C23 C24 Cl2 -0.3(15) . . . . ?
C28 C23 C24 C25 179.9(12) . . . . ?
O1 C1 C2 C3 169.2(3) . . . . ?
O1 C1 C2 C7 -10.0(5) . . . . ?
O2 C1 C2 C3 -11.0(5) . . . . ?
O2 C1 C2 C7 169.8(3) . . . . ?
C1 C2 C3 C4 -178.5(4) . . . . ?
C1 C2 C7 C6 179.3(3) . . . . ?
C1 C2 C7 N1 -11(3) . . . . ?
C1 C2 C7 N6 21(5) . . . . ?
C2 C3 C4 C5 -1.4(6) . . . . ?
C2 C7 N1 C8 -176(3) . . . . ?
C2 C7 N6 C45 178(5) . . . . ?
C3 C2 C7 C6 0.0(5) . . . . ?
C3 C2 C7 N1 170(3) . . . . ?
C3 C2 C7 N6 -158(5) . . . . ?
C3 C4 C5 C6 1.2(6) . . . . ?
C4 C5 C6 C7 -0.5(6) . . . . ?
C5 C6 C7 C2 -0.1(6) . . . . ?
C5 C6 C7 N1 -170(3) . . . . ?
C5 C6 C7 N6 159(5) . . . . ?
C6 C7 N1 C8 -6(6) . . . . ?
C6 C7 N6 C45 19(10) . . . . ?
C7 C2 C3 C4 0.8(5) . . . . ?
C7 N1 C8 C9 -71(5) . . . . ?
C7 N1 C8 C13 110(4) . . . . ?
C7 N6 C45 C40 80(7) . . . . ?
C7 N6 C45 C44 -105(8) . . . . ?
Cl1 C10 C11 C12 178.9(5) . . . . ?
N1 C8 C9 C10 -178.7(8) . . . . ?
N1 C8 C9 C14 2.3(14) . . . . ?
N1 C8 C13 C12 178.6(10) . . . . ?
C8 C9 C10 Cl1 -178.7(5) . . . . ?
C8 C9 C10 C11 -0.1(13) . . . . ?
C9 C8 C13 C12 -0.2(15) . . . . ?
C9 C10 C11 C12 0.3(14) . . . . ?
C10 C11 C12 C13 -0.4(12) . . . . ?
C11 C12 C13 C8 0.4(15) . . . . ?
C13 C8 C9 C10 0.0(11) . . . . ?
C13 C8 C9 C14 -178.9(11) . . . . ?
C14 C9 C10 Cl1 0.3(13) . . . . ?
C14 C9 C10 C11 178.9(11) . . . . ?
N3 C29 C30 C31 -179.1(3) . . . . ?
N3 C29 C33 C32 178.4(3) . . . . ?
N4 C32 C33 C29 1.9(5) . . . . ?
C29 C30 C31 N4 -0.5(5) . . . . ?
C30 C29 C33 C32 -3.0(5) . . . . ?
C31 N4 C32 C33 0.0(5) . . . . ?
C32 N4 C31 C30 -0.7(5) . . . . ?
C33 C29 C30 C31 2.4(5) . . . . ?
C34 N3 C29 C30 -1.5(5) . . . . ?
C34 N3 C29 C33 176.9(3) . . . . ?
C35 N3 C29 C30 178.2(3) . . . . ?
C35 N3 C29 C33 -3.3(4) . . . . ?
Cl3 C39 C47 C43 177.1(11) . . . . ?
Cl4 C49 C38 C41 179.2(14) . . . . ?
N5 C46 C36 C43 180(2) . . . . ?
C40 C49 C38 C41 -2(3) . . . . ?
C42 C46 C36 C43 -2(3) . . . . ?
C42 C39 C47 C43 1(3) . . . . ?
C46 C42 C39 Cl3 -179.8(10) . . . . ?
C46 C42 C39 C47 -4(2) . . . . ?
C41 C44 C45 N6 -178.3(19) . . . . ?
C41 C44 C45 C40 -3(3) . . . . ?
C48 C42 C46 N5 -2(3) . . . . ?
C48 C42 C46 C36 179(2) . . . . ?
C48 C42 C39 Cl3 5(2) . . . . ?
C48 C42 C39 C47 -179(2) . . . . ?
C39 C42 C46 N5 -177.5(17) . . . . ?
C39 C42 C46 C36 4(2) . . . . ?
C44 C41 C38 C49 1(3) . . . . ?
C36 C43 C47 C39 1(3) . . . . ?
C47 C43 C36 C46 -1(3) . . . . ?
C37 C40 C49 Cl4 2(2) . . . . ?
C37 C40 C49 C38 -177(2) . . . . ?
C37 C40 C45 N6 -6(3) . . . . ?
C37 C40 C45 C44 179(2) . . . . ?
C49 C40 C45 N6 176.9(17) . . . . ?
C49 C40 C45 C44 2(2) . . . . ?
C38 C41 C44 C45 1(3) . . . . ?
C45 C40 C49 Cl4 179.2(11) . . . . ?
C45 C40 C49 C38 0(2) . . . . ?
